data_7206336
loop_
_publ_author_name
'Mol\<canov, Kre\<simir'
'Koji\'c-Prodi\'c, Biserka'
'Babi\'c, Darko'
'\<Zili\'c, Dijana'
'Rakvin, Boris'

_publ_section_title
;
 Stabilisation of tetrabromo- and tetrachlorosemiquinone (bromanil and
 chloranil) anion radicals in crystals
;
_journal_issue 16
_journal_name_full CrystEngComm
_journal_page_first 5170
_journal_paper_doi 10.1039/c1ce05513e
_journal_volume 13
_journal_year 2011
_chemical_formula_moiety 'C6 Br4 O2'
_chemical_formula_sum 'C6 Br4 O2'
_chemical_formula_weight 423.68
_space_group_IT_number 14
_symmetry_cell_setting monoclinic
_symmetry_space_group_name_Hall '-P 2ybc'
_symmetry_space_group_name_H-M 'P 1 21/c 1'
_audit_creation_date 2009-05-18T16:29:05-00:00
_audit_creation_method 'WinGX routine CIF_UPDATE'
_cell_angle_alpha 90
_cell_angle_beta 105.932(3)
_cell_angle_gamma 90
_cell_formula_units_Z 2
_cell_length_a 9.0589(3)
_cell_length_b 6.1970(2)
_cell_length_c 8.6426(3)
_cell_measurement_reflns_used 1403
_cell_measurement_temperature 293(2)
_cell_measurement_theta_max 75.9014
_cell_measurement_theta_min 5.0653
_cell_volume 466.54(3)
_computing_cell_refinement
;
CrysAlis RED, Oxford Diffraction Ltd.,
Version 1.171.32.29 (release 10-06-2008 CrysAlis171 .NET)
(compiled Jun 10 2008,16:49:55)
;
_computing_data_collection
;
CrysAlis CCD, Oxford Diffraction Ltd.,
Version 1.171.32.29 (release 10-06-2008 CrysAlis171 .NET)
(compiled Jun 10 2008,16:49:55)
;
_computing_data_reduction
;
CrysAlis RED, Oxford Diffraction Ltd.,
Version 1.171.32.29 (release 10-06-2008 CrysAlis171 .NET)
(compiled Jun 10 2008,16:49:55)
;
_computing_molecular_graphics 'Ortep-3 for Windows (Farrugia, 1997)'
_computing_publication_material 'WinGX publication routines (Farrugia, 1999)'
_computing_structure_refinement 'SHELXL-97 (Sheldrick, 1997)'
_computing_structure_solution 'SHELXS-86 (Sheldrick, 1986)'
_diffrn_ambient_temperature 293(2)
_diffrn_detector_area_resol_mean 10.4323
_diffrn_measured_fraction_theta_full 0.991
_diffrn_measured_fraction_theta_max 0.978
_diffrn_measurement_device_type 'Oxford Xcalibur Nova'
_diffrn_measurement_method
;
CCD detector
;
_diffrn_radiation_monochromator graphite
_diffrn_radiation_probe x-ray
_diffrn_radiation_source 'Enhance (Cu) X-ray Source'
_diffrn_radiation_type CuK\a
_diffrn_radiation_wavelength 1.54179
_diffrn_reflns_av_R_equivalents 0.0179
_diffrn_reflns_limit_h_max 10
_diffrn_reflns_limit_h_min -11
_diffrn_reflns_limit_k_max 7
_diffrn_reflns_limit_k_min -7
_diffrn_reflns_limit_l_max 10
_diffrn_reflns_limit_l_min -10
_diffrn_reflns_number 2308
_diffrn_reflns_theta_full 75.93
_diffrn_reflns_theta_max 75.00
_diffrn_reflns_theta_min 5.08
_exptl_absorpt_coefficient_mu 20.726
_exptl_absorpt_correction_T_max 0.4360
_exptl_absorpt_correction_T_min 0.1670
_exptl_absorpt_correction_type multi-scan
_exptl_absorpt_process_details
;
CrysAlis RED, Oxford Diffraction Ltd.,
Version 1.171.32.29 (release 10-06-2008 CrysAlis171 .NET)
(compiled Jun 10 2008,16:49:55)
Empirical absorption correction using spherical harmonics,
implemented in SCALE3 ABSPACK scaling algorithm.
;
_exptl_crystal_colour 'dark yellow'
_exptl_crystal_density_diffrn 3.016
_exptl_crystal_density_method 'not measured'
_exptl_crystal_description prism
_exptl_crystal_F_000 768
_exptl_crystal_size_max 0.15
_exptl_crystal_size_mid 0.08
_exptl_crystal_size_min 0.04
_refine_diff_density_max 0.606
_refine_diff_density_min -0.475
_refine_ls_extinction_method none
_refine_ls_goodness_of_fit_ref 1.09
_refine_ls_hydrogen_treatment constr
_refine_ls_matrix_type full
_refine_ls_number_parameters 55
_refine_ls_number_reflns 954
_refine_ls_number_restraints 0
_refine_ls_restrained_S_all 1.09
_refine_ls_R_factor_gt 0.0353
_refine_ls_shift/su_max 0
_refine_ls_structure_factor_coef Fsqd
_refine_ls_weighting_details 'calc w=1/[\s^2^(Fo^2^)+(0.0495P)^2^+0.6025P] where P=(Fo^2^+2Fc^2^)/3'
_refine_ls_weighting_scheme calc
_refine_ls_wR_factor_ref 0.0949
_reflns_number_gt 867
_reflns_number_total 954
_reflns_threshold_expression >2sigma(I)
_cod_data_source_file c1ce05513e.txt
_cod_data_source_block Br4Q
_cod_database_code 7206336

loop_
_symmetry_equiv_pos_as_xyz
'x, y, z'
'-x, y+1/2, -z+1/2'
'-x, -y, -z'
'x, -y-1/2, z-1/2'

loop_
_atom_site_label
_atom_site_type_symbol
_atom_site_fract_x
_atom_site_fract_y
_atom_site_fract_z
_atom_site_U_iso_or_equiv
_atom_site_adp_type
_atom_site_occupancy
_atom_site_calc_flag
_atom_site_refinement_flags
_atom_site_disorder_group
_atom_site_disorder_assembly
C1 C -0.1471(4) 0.0877(7) 0.9200(4) 0.0454(8) Uani 1 d . . .
C2 C -0.0041(4) 0.1950(7) 0.9077(5) 0.0448(9) Uani 1 d . . .
C3 C 0.1426(4) 0.0904(7) 0.9939(4) 0.0450(8) Uani 1 d . . .
Br1 Br 0.31973(6) 0.22629(10) 0.96780(7) 0.0666(2) Uani 1 d . . .
Br2 Br -0.33039(6) 0.22159(10) 0.80313(6) 0.0648(2) Uani 1 d . . .
O1 O -0.0067(4) 0.3611(6) 0.8341(4) 0.0681(9) Uani 1 d . . .

loop_
_atom_site_aniso_label
_atom_site_aniso_U_11
_atom_site_aniso_U_22
_atom_site_aniso_U_33
_atom_site_aniso_U_23
_atom_site_aniso_U_13
_atom_site_aniso_U_12
C1 0.0463(18) 0.052(2) 0.0357(16) -0.0007(15) 0.0085(14) 0.0064(16)
C2 0.055(2) 0.044(2) 0.0358(16) 0.0021(14) 0.0126(15) 0.0028(16)
C3 0.0466(18) 0.050(2) 0.0385(16) -0.0032(16) 0.0126(14) -0.0012(16)
Br1 0.0542(3) 0.0767(4) 0.0706(4) -0.0013(2) 0.0200(3) -0.0185(2)
Br2 0.0531(3) 0.0761(4) 0.0602(3) 0.0076(2) 0.0075(2) 0.0211(2)
O1 0.078(2) 0.061(2) 0.0664(18) 0.0256(17) 0.0209(16) 0.0039(16)

loop_
_atom_type_symbol
_atom_type_description
_atom_type_scat_dispersion_real
_atom_type_scat_dispersion_imag
_atom_type_scat_source
C C 0.018 0.009 'International Tables Vol C Tables 4.2.6.8 and 6.1.1.4'
Br Br -0.676 1.281 'International Tables Vol C Tables 4.2.6.8 and 6.1.1.4'
O O 0.049 0.032 'International Tables Vol C Tables 4.2.6.8 and 6.1.1.4'

loop_
_geom_angle_atom_site_label_1
_geom_angle_atom_site_label_2
_geom_angle_atom_site_label_3
_geom_angle
_geom_angle_site_symmetry_1
_geom_angle_site_symmetry_3
_geom_angle_publ_flag
C1 C3 C2 122.1(4) 3_557 . ?
C1 C3 Br1 123.0(3) 3_557 . ?
C2 C1 Br2 115.0(3) . . ?
C2 C3 Br1 114.9(3) . . ?
C3 C1 C2 121.3(3) 3_557 . ?
C3 C2 C1 116.6(4) . . ?
C3 C1 Br2 123.7(3) 3_557 . ?
O1 C2 C1 121.9(4) . . ?
O1 C2 C3 121.5(4) . . ?

loop_
_geom_bond_atom_site_label_1
_geom_bond_atom_site_label_2
_geom_bond_distance
_geom_bond_site_symmetry_2
_geom_bond_publ_flag
C1 C3 1.326(6) 3_557 ?
C2 C1 1.485(6) . ?
C2 C3 1.483(5) . ?
C2 O1 1.207(6) . ?
C3 C1 1.326(6) 3_557 ?
Br1 C3 1.879(4) . ?
Br2 C1 1.883(4) . ?

loop_
_geom_torsion_atom_site_label_1
_geom_torsion_atom_site_label_2
_geom_torsion_atom_site_label_3
_geom_torsion_atom_site_label_4
_geom_torsion
_geom_torsion_site_symmetry_1
_geom_torsion_site_symmetry_2
_geom_torsion_site_symmetry_3
_geom_torsion_site_symmetry_4
_geom_torsion_publ_flag
C1 C2 C3 C1 -1.1(6) . . . 3_557 ?
C1 C2 C3 Br1 177.7(3) . . . . ?
C3 C2 C1 C3 1.1(6) . . . 3_557 ?
C3 C2 C1 Br2 -178.1(3) . . . . ?
O1 C2 C1 C3 -177.5(4) . . . 3_557 ?
O1 C2 C1 Br2 3.3(6) . . . . ?
O1 C2 C3 C1 177.5(4) . . . 3_557 ?
O1 C2 C3 Br1 -3.7(6) . . . . ?
